data_4032252
loop_
_publ_author_name
'Ibarra-Rodr\?i Guez, Marisol'
'Mu\~noz-Flores, Blanca M'
'Dias, H. V. Rasika'
'S\'anchez, Mario'
'Gomez-Trevi\~no, Alberto'
'Santillan, Rosa'
'Farf\'an, Norberto'
'Jim\'enez-P\'erez, V\'ictor M'

_publ_section_title
;
 Fluorescent Molecular Rotors of Organoboron Compounds from Schiff Bases:
 Synthesis, Viscosity, Reversible Thermochromism, Cytotoxicity, and
 Bioimaging Cells.
;
_journal_issue 5
_journal_name_full 'The Journal of organic chemistry'
_journal_page_first 2375
_journal_page_last 2385
_journal_paper_doi 10.1021/acs.joc.6b02802
_journal_volume 82
_journal_year 2017
_chemical_formula_moiety 'C64 H86 B2 N2 O4, C3 H6 O'
_chemical_formula_sum 'C67 H92 B2 N2 O5'
_chemical_formula_weight 1027.04
_space_group_crystal_system monoclinic
_space_group_IT_number 14
_space_group_name_Hall '-P 2yn'
_space_group_name_H-M_alt 'P 1 21/n 1'
_symmetry_space_group_name_Hall '-P 2yn'
_symmetry_space_group_name_H-M 'P 1 21/n 1'
_atom_sites_solution_hydrogens geom
_audit_creation_date 2016-01-08
_audit_creation_method
;
Olex2 1.2
(compiled 2015.09.30 svn.r3233 for OlexSys, GUI svn.r5103)
;
_cell_angle_alpha 90
_cell_angle_beta 96.903(5)
_cell_angle_gamma 90
_cell_formula_units_Z 4
_cell_length_a 18.851(6)
_cell_length_b 17.727(6)
_cell_length_c 18.924(6)
_cell_measurement_reflns_used 9996
_cell_measurement_temperature 101(2)
_cell_measurement_theta_max 25.82
_cell_measurement_theta_min 2.79
_cell_volume 6278(4)
_computing_cell_refinement 'SAINT v8.34A (Bruker, 2013)'
_computing_data_reduction 'SAINT v8.34A (Bruker, 2013)'
_computing_molecular_graphics 'Olex2 (Dolomanov et al., 2009)'
_computing_publication_material 'Olex2 (Dolomanov et al., 2009)'
_computing_structure_refinement 'ShelXL (Sheldrick, 2015)'
_computing_structure_solution 'ShelXS (Sheldrick, 2008)'
_diffrn_ambient_temperature 101.2
_diffrn_measured_fraction_theta_full 0.992
_diffrn_measured_fraction_theta_max 0.992
_diffrn_measurement_device_type 'Bruker APEX-II CCD'
_diffrn_measurement_method '\f and \w scans'
_diffrn_radiation_type MoK\a
_diffrn_radiation_wavelength 0.71073
_diffrn_reflns_av_R_equivalents 0.0499
_diffrn_reflns_av_unetI/netI 0.0370
_diffrn_reflns_Laue_measured_fraction_full 0.992
_diffrn_reflns_Laue_measured_fraction_max 0.992
_diffrn_reflns_limit_h_max 23
_diffrn_reflns_limit_h_min -23
_diffrn_reflns_limit_k_max 21
_diffrn_reflns_limit_k_min -21
_diffrn_reflns_limit_l_max 23
_diffrn_reflns_limit_l_min -23
_diffrn_reflns_number 60445
_diffrn_reflns_point_group_measured_fraction_full 0.992
_diffrn_reflns_point_group_measured_fraction_max 0.992
_diffrn_reflns_theta_full 25.998
_diffrn_reflns_theta_max 25.998
_diffrn_reflns_theta_min 2.788
_diffrn_standards_number 0
_exptl_absorpt_coefficient_mu 0.066
_exptl_absorpt_correction_T_max 0.7453
_exptl_absorpt_correction_T_min 0.6887
_exptl_absorpt_correction_type multi-scan
_exptl_absorpt_process_details
;
SADABS-2014/5 (Bruker,2014/5) was used for absorption correction.
wR2(int) was 0.0540 before and 0.0481 after correction.
The Ratio of minimum to maximum transmission is 0.9241.
The \l/2 correction factor is 0.00150.
;
_exptl_crystal_colour orange
_exptl_crystal_colour_primary orange
_exptl_crystal_density_diffrn 1.087
_exptl_crystal_description diamond
_exptl_crystal_F_000 2232
_exptl_crystal_size_max 0.25
_exptl_crystal_size_mid 0.24
_exptl_crystal_size_min 0.17
_refine_diff_density_max 0.464
_refine_diff_density_min -0.459
_refine_diff_density_rms 0.044
_refine_ls_extinction_method none
_refine_ls_goodness_of_fit_ref 1.014
_refine_ls_hydrogen_treatment constr
_refine_ls_matrix_type full
_refine_ls_number_parameters 787
_refine_ls_number_reflns 12238
_refine_ls_number_restraints 99
_refine_ls_restrained_S_all 1.040
_refine_ls_R_factor_all 0.1061
_refine_ls_R_factor_gt 0.0719
_refine_ls_shift/su_max 0.000
_refine_ls_shift/su_mean 0.000
_refine_ls_structure_factor_coef Fsqd
_refine_ls_weighting_details 'w=1/[\s^2^(Fo^2^)+(0.0827P)^2^+4.9328P] where P=(Fo^2^+2Fc^2^)/3'
_refine_ls_weighting_scheme calc
_refine_ls_wR_factor_gt 0.1758
_refine_ls_wR_factor_ref 0.1971
_reflns_Friedel_coverage 0.000
_reflns_number_gt 8440
_reflns_number_total 12238
_reflns_threshold_expression 'I > 2\s(I)'
_cod_data_source_file jo6b02802_si_001.cif
_cod_data_source_block rad282_0m
_cod_database_code 4032252
_shelx_space_group_comment
;
The symmetry employed for this shelxl refinement is uniquely defined
by the following loop, which should always be used as a source of
symmetry information in preference to the above space-group names.
They are only intended as comments.
;
_shelx_estimated_absorpt_t_max 0.989
_shelx_estimated_absorpt_t_min 0.984
_olex2_refinement_description
;
1. Fixed Uiso
 At 1.2 times of:
  All C(H) groups
 At 1.5 times of:
  All C(H,H,H) groups
2. Rigid bond restraints
 C65, C64
 with sigma for 1-2 distances of 0.008 and sigma for 1-3 distances of 0.008
 C55A, C55, C41, C43, C42, C44, C57, C56, C58A, C58, C56A
 with sigma for 1-2 distances of 0.008 and sigma for 1-3 distances of 0.008
3. Uiso/Uaniso restraints and constraints
C55A \\sim C55 \\sim C41 \\sim C43 \\sim C42 \\sim C44 \\sim C57 \\sim C56
\\sim C58A \\sim C58 \\sim C56A: within 1.7A with sigma of 0.005 and sigma for
terminal atoms of 0.005
4. Others
 Sof(C55A)=Sof(C56A)=Sof(H56A)=Sof(H56B)=Sof(H56C)=Sof(C57A)=Sof(H57A)=
 Sof(H57B)=Sof(H57C)=Sof(C58A)=Sof(H58A)=Sof(H58B)=Sof(H58C)=1-FVAR(1)
 Sof(C55)=Sof(C56)=Sof(H56D)=Sof(H56E)=Sof(H56F)=Sof(C57)=Sof(H57D)=Sof(H57E)=
 Sof(H57F)=Sof(C58)=Sof(H58D)=Sof(H58E)=Sof(H58F)=FVAR(1)
 Fixed Sof: N1A(0.5) N2A(0.5) C66A(0.5) H66A(0.5) C67A(0.5) H67A(0.5) N1(0.5)
 N2(0.5) C66(0.5) H66(0.5) C67(0.5) H67(0.5)
5.a Aromatic/amide H refined with riding coordinates:
 C3(H3), C5(H5), C17(H17), C19(H19), C30(H30), C31(H31), C33(H33), C34(H34),
 C37(H37), C39(H39), C51(H51), C53(H53), C66A(H66A), C67A(H67A), C66(H66),
 C67(H67)
5.b Idealised Me refined as rotating group:
 C8(H8A,H8B,H8C), C9(H9A,H9B,H9C), C10(H10A,H10B,H10C), C12(H12A,H12B,H12C),
 C13(H13A,H13B,H13C), C14(H14A,H14B,H14C), C22(H22A,H22B,H22C), C23(H23A,H23B,
 H23C), C24(H24A,H24B,H24C), C26(H26A,H26B,H26C), C27(H27A,H27B,H27C), C28(H28A,
 H28B,H28C), C42(H42A,H42B,H42C), C43(H43A,H43B,H43C), C44(H44A,H44B,H44C),
 C46(H46A,H46B,H46C), C47(H47A,H47B,H47C), C48(H48A,H48B,H48C), C60(H60A,H60B,
 H60C), C61(H61A,H61B,H61C), C62(H62A,H62B,H62C), C56A(H56A,H56B,H56C),
 C57A(H57A,H57B,H57C), C58A(H58A,H58B,H58C), C56(H56D,H56E,H56F), C57(H57D,H57E,
 H57F), C58(H58D,H58E,H58F), C64(H64A,H64B,H64C), C65(H65A,H65B,H65C)
;
_shelx_shelxl_version_number 2014/7
_olex2_submission_special_instructions 'No special instructions were received'

loop_
_space_group_symop_operation_xyz
'x, y, z'
'-x+1/2, y+1/2, -z+1/2'
'-x, -y, -z'
'x-1/2, -y-1/2, z-1/2'

loop_
_atom_site_label
_atom_site_type_symbol
_atom_site_fract_x
_atom_site_fract_y
_atom_site_fract_z
_atom_site_U_iso_or_equiv
_atom_site_adp_type
_atom_site_occupancy
_atom_site_site_symmetry_order
_atom_site_calc_flag
_atom_site_refinement_flags_posn
_atom_site_refinement_flags_adp
_atom_site_refinement_flags_occupancy
_atom_site_disorder_assembly
_atom_site_disorder_group
O1 O 0.56826(8) 0.62292(10) 0.11059(9) 0.0467(4) Uani 1 1 d . . . . .
O2 O 0.64587(8) 0.70366(10) 0.05414(9) 0.0452(4) Uani 1 1 d . . . . .
O3 O 0.78730(9) 0.31514(9) 0.13735(8) 0.0411(4) Uani 1 1 d . . . . .
O4 O 0.88065(8) 0.37956(9) 0.21342(8) 0.0379(4) Uani 1 1 d . . . . .
C1 C 0.54503(13) 0.61994(15) 0.17488(15) 0.0477(7) Uani 1 1 d . . . . .
C2 C 0.58320(13) 0.66084(15) 0.22994(17) 0.0510(7) Uani 1 1 d . . . . .
C3 C 0.56049(14) 0.66593(15) 0.29613(17) 0.0530(7) Uani 1 1 d . . . . .
H3 H 0.5866 0.6956 0.3321 0.064 Uiso 1 1 calc R . . . .
C4 C 0.50023(14) 0.62817(17) 0.31029(16) 0.0554(7) Uani 1 1 d . . . . .
C5 C 0.46467(14) 0.58603(17) 0.25485(15) 0.0528(7) Uani 1 1 d . . . . .
H5 H 0.4234 0.5590 0.2645 0.063 Uiso 1 1 calc R . . . .
C6 C 0.48428(13) 0.58019(16) 0.18713(15) 0.0479(6) Uani 1 1 d . . . . .
C7 C 0.47085(18) 0.6372(2) 0.38138(19) 0.0777(11) Uani 1 1 d . . . . .
C8 C 0.5315(2) 0.6334(3) 0.4428(2) 0.122(2) Uani 1 1 d . . . . .
H8A H 0.5541 0.5836 0.4435 0.183 Uiso 1 1 calc GR . . . .
H8B H 0.5122 0.6419 0.4880 0.183 Uiso 1 1 calc GR . . . .
H8C H 0.5671 0.6724 0.4363 0.183 Uiso 1 1 calc GR . . . .
C9 C 0.4345(3) 0.7134(3) 0.3812(3) 0.127(2) Uani 1 1 d . . . . .
H9A H 0.4687 0.7531 0.3728 0.191 Uiso 1 1 calc GR . . . .
H9B H 0.4170 0.7217 0.4273 0.191 Uiso 1 1 calc GR . . . .
H9C H 0.3941 0.7146 0.3434 0.191 Uiso 1 1 calc GR . . . .
C10 C 0.41837(19) 0.5742(2) 0.39365(18) 0.0826(11) Uani 1 1 d . . . . .
H10A H 0.3758 0.5785 0.3587 0.124 Uiso 1 1 calc GR . . . .
H10B H 0.4045 0.5785 0.4418 0.124 Uiso 1 1 calc GR . . . .
H10C H 0.4412 0.5252 0.3884 0.124 Uiso 1 1 calc GR . . . .
C11 C 0.44201(15) 0.53593(19) 0.12803(15) 0.0588(8) Uani 1 1 d . . . . .
C12 C 0.41428(17) 0.5904(2) 0.06767(19) 0.0760(10) Uani 1 1 d . . . . .
H12A H 0.3826 0.6278 0.0857 0.114 Uiso 1 1 calc GR . . . .
H12B H 0.3878 0.5620 0.0286 0.114 Uiso 1 1 calc GR . . . .
H12C H 0.4548 0.6162 0.0503 0.114 Uiso 1 1 calc GR . . . .
C13 C 0.37850(19) 0.4956(3) 0.1537(2) 0.0945(14) Uani 1 1 d . . . . .
H13A H 0.3954 0.4619 0.1932 0.142 Uiso 1 1 calc GR . . . .
H13B H 0.3535 0.4661 0.1146 0.142 Uiso 1 1 calc GR . . . .
H13C H 0.3457 0.5330 0.1699 0.142 Uiso 1 1 calc GR . . . .
C14 C 0.48883(16) 0.47539(18) 0.09985(15) 0.0588(7) Uani 1 1 d . . . . .
H14A H 0.5298 0.4993 0.0816 0.088 Uiso 1 1 calc GR . . . .
H14B H 0.4609 0.4474 0.0614 0.088 Uiso 1 1 calc GR . . . .
H14C H 0.5059 0.4406 0.1385 0.088 Uiso 1 1 calc GR . . . .
C15 C 0.69216(12) 0.75997(14) 0.07328(15) 0.0445(6) Uani 1 1 d . . . . .
C16 C 0.71254(14) 0.77153(15) 0.14542(15) 0.0489(7) Uani 1 1 d . . . . .
C17 C 0.76101(15) 0.82631(15) 0.17043(14) 0.0496(7) Uani 1 1 d . . . . .
H17 H 0.7737 0.8330 0.2201 0.060 Uiso 1 1 calc R . . . .
C18 C 0.79062(15) 0.87088(15) 0.12285(14) 0.0484(6) Uani 1 1 d . . . . .
C19 C 0.76681(14) 0.86117(15) 0.05075(13) 0.0453(6) Uani 1 1 d . . . . .
H19 H 0.7860 0.8937 0.0180 0.054 Uiso 1 1 calc R . . . .
C20 C 0.71738(13) 0.80794(14) 0.02327(14) 0.0433(6) Uani 1 1 d . . . . .
C21 C 0.84557(18) 0.93110(18) 0.14621(16) 0.0631(8) Uani 1 1 d . . . . .
C22 C 0.8131(2) 1.00854(19) 0.1260(2) 0.0848(11) Uani 1 1 d . . . . .
H22A H 0.8016 1.0116 0.0742 0.127 Uiso 1 1 calc GR . . . .
H22B H 0.8475 1.0481 0.1423 0.127 Uiso 1 1 calc GR . . . .
H22C H 0.7694 1.0154 0.1486 0.127 Uiso 1 1 calc GR . . . .
C23 C 0.9123(2) 0.9174(2) 0.1108(2) 0.0873(12) Uani 1 1 d . . . . .
H23A H 0.9309 0.8669 0.1232 0.131 Uiso 1 1 calc GR . . . .
H23B H 0.9484 0.9552 0.1271 0.131 Uiso 1 1 calc GR . . . .
H23C H 0.9006 0.9211 0.0590 0.131 Uiso 1 1 calc GR . . . .
C24 C 0.8674(2) 0.9313(2) 0.22657(18) 0.0859(11) Uani 1 1 d . . . . .
H24A H 0.8249 0.9378 0.2511 0.129 Uiso 1 1 calc GR . . . .
H24B H 0.9008 0.9729 0.2392 0.129 Uiso 1 1 calc GR . . . .
H24C H 0.8906 0.8833 0.2410 0.129 Uiso 1 1 calc GR . . . .
C25 C 0.69017(15) 0.80185(16) -0.05513(15) 0.0540(7) Uani 1 1 d . . . . .
C26 C 0.7211(2) 0.8633(2) -0.09864(17) 0.0796(11) Uani 1 1 d . . . . .
H26A H 0.7089 0.9129 -0.0807 0.119 Uiso 1 1 calc GR . . . .
H26B H 0.7011 0.8586 -0.1487 0.119 Uiso 1 1 calc GR . . . .
H26C H 0.7732 0.8581 -0.0945 0.119 Uiso 1 1 calc GR . . . .
C27 C 0.60865(16) 0.8108(2) -0.06561(19) 0.0716(9) Uani 1 1 d . . . . .
H27A H 0.5869 0.7709 -0.0395 0.107 Uiso 1 1 calc GR . . . .
H27B H 0.5912 0.8070 -0.1164 0.107 Uiso 1 1 calc GR . . . .
H27C H 0.5958 0.8601 -0.0476 0.107 Uiso 1 1 calc GR . . . .
C28 C 0.71034(18) 0.7257(2) -0.08369(17) 0.0694(9) Uani 1 1 d . . . . .
H28A H 0.7625 0.7216 -0.0802 0.104 Uiso 1 1 calc GR . . . .
H28B H 0.6899 0.7209 -0.1336 0.104 Uiso 1 1 calc GR . . . .
H28C H 0.6916 0.6854 -0.0557 0.104 Uiso 1 1 calc GR . . . .
C29 C 0.69845(11) 0.58514(12) 0.11854(10) 0.0278(4) Uani 1 1 d . . . . .
C30 C 0.74440(15) 0.57182(16) 0.17884(13) 0.0522(7) Uani 1 1 d . . . . .
H30 H 0.7452 0.6061 0.2175 0.063 Uiso 1 1 calc R . . . .
C31 C 0.78960(15) 0.51041(16) 0.18541(13) 0.0516(7) Uani 1 1 d . . . . .
H31 H 0.8213 0.5044 0.2280 0.062 Uiso 1 1 calc R . . . .
C32 C 0.79037(10) 0.45774(12) 0.13252(10) 0.0276(4) Uani 1 1 d . . . . .
C33 C 0.74619(14) 0.47312(15) 0.07075(12) 0.0477(7) Uani 1 1 d . . . . .
H33 H 0.7462 0.4398 0.0315 0.057 Uiso 1 1 calc R . . . .
C34 C 0.70233(15) 0.53486(15) 0.06417(12) 0.0494(7) Uani 1 1 d . . . . .
H34 H 0.6734 0.5432 0.0202 0.059 Uiso 1 1 calc R . . . .
C35 C 0.77973(13) 0.28427(13) 0.07187(13) 0.0415(6) Uani 1 1 d . . . . .
C36 C 0.83289(14) 0.29884(14) 0.02871(16) 0.0508(7) Uani 1 1 d . . . . .
C37 C 0.83423(17) 0.26435(17) -0.03587(19) 0.0668(9) Uani 1 1 d . . . . .
H37 H 0.8720 0.2745 -0.0636 0.080 Uiso 1 1 calc R . . . .
C38 C 0.78094(19) 0.21527(19) -0.06018(18) 0.0722(10) Uani 1 1 d . . . . .
C39 C 0.72611(16) 0.20495(17) -0.01810(15) 0.0598(8) Uani 1 1 d . . . . .
H39 H 0.6879 0.1728 -0.0362 0.072 Uiso 1 1 calc R . . . .
C40 C 0.72242(13) 0.23707(14) 0.04722(13) 0.0429(6) Uani 1 1 d . . . . .
C41 C 0.7813(3) 0.1722(3) -0.1286(3) 0.1240(14) Uani 1 1 d . U . . .
C42 C 0.8464(4) 0.1858(4) -0.1654(3) 0.1571(18) Uani 1 1 d . U . . .
H42A H 0.8472 0.2386 -0.1808 0.236 Uiso 1 1 calc GR . . . .
H42B H 0.8452 0.1527 -0.2069 0.236 Uiso 1 1 calc GR . . . .
H42C H 0.8894 0.1751 -0.1324 0.236 Uiso 1 1 calc GR . . . .
C43 C 0.7772(3) 0.0874(3) -0.1142(3) 0.1260(15) Uani 1 1 d . U . . .
H43A H 0.8183 0.0722 -0.0805 0.189 Uiso 1 1 calc GR . . . .
H43B H 0.7777 0.0596 -0.1588 0.189 Uiso 1 1 calc GR . . . .
H43C H 0.7329 0.0762 -0.0938 0.189 Uiso 1 1 calc GR . . . .
C44 C 0.7162(4) 0.1980(3) -0.1783(2) 0.1350(16) Uani 1 1 d . U . . .
H44A H 0.6728 0.1879 -0.1561 0.203 Uiso 1 1 calc GR . . . .
H44B H 0.7141 0.1704 -0.2234 0.203 Uiso 1 1 calc GR . . . .
H44C H 0.7199 0.2522 -0.1873 0.203 Uiso 1 1 calc GR . . . .
C45 C 0.66046(13) 0.22314(16) 0.08986(13) 0.0455(6) Uani 1 1 d . . . . .
C46 C 0.68696(16) 0.18259(16) 0.15890(15) 0.0542(7) Uani 1 1 d . . . . .
H46A H 0.7099 0.1351 0.1480 0.081 Uiso 1 1 calc GR . . . .
H46B H 0.6465 0.1720 0.1853 0.081 Uiso 1 1 calc GR . . . .
H46C H 0.7215 0.2146 0.1878 0.081 Uiso 1 1 calc GR . . . .
C47 C 0.62626(17) 0.29762(19) 0.10685(17) 0.0666(9) Uani 1 1 d . . . . .
H47A H 0.6625 0.3306 0.1323 0.100 Uiso 1 1 calc GR . . . .
H47B H 0.5881 0.2882 0.1367 0.100 Uiso 1 1 calc GR . . . .
H47C H 0.6061 0.3221 0.0625 0.100 Uiso 1 1 calc GR . . . .
C48 C 0.60290(15) 0.1732(2) 0.04967(16) 0.0703(10) Uani 1 1 d . . . . .
H48A H 0.5845 0.1975 0.0047 0.106 Uiso 1 1 calc GR . . . .
H48B H 0.5638 0.1660 0.0787 0.106 Uiso 1 1 calc GR . . . .
H48C H 0.6236 0.1241 0.0399 0.106 Uiso 1 1 calc GR . . . .
C49 C 0.94454(12) 0.41181(13) 0.20697(13) 0.0369(5) Uani 1 1 d . . . . .
C50 C 0.96380(14) 0.41530(14) 0.13834(13) 0.0441(6) Uani 1 1 d . . . . .
C51 C 1.02659(15) 0.44633(18) 0.12348(14) 0.0547(7) Uani 1 1 d . . . . .
H51 H 1.0383 0.4473 0.0760 0.066 Uiso 1 1 calc R . . . .
C52 C 1.07248(13) 0.4760(2) 0.17784(15) 0.0596(8) Uani 1 1 d . . . . .
C53 C 1.05365(13) 0.47052(16) 0.24617(13) 0.0472(6) Uani 1 1 d . . . . .
H53 H 1.0860 0.4907 0.2838 0.057 Uiso 1 1 calc R . . . .
C54 C 0.99154(12) 0.43807(13) 0.26411(12) 0.0351(5) Uani 1 1 d . . . . .
C59 C 0.97771(13) 0.42786(14) 0.34147(13) 0.0408(6) Uani 1 1 d . . . . .
C60 C 0.90560(15) 0.46041(19) 0.35426(14) 0.0579(8) Uani 1 1 d . . . . .
H60A H 0.9043 0.5144 0.3429 0.087 Uiso 1 1 calc GR . . . .
H60B H 0.8985 0.4534 0.4043 0.087 Uiso 1 1 calc GR . . . .
H60C H 0.8675 0.4344 0.3238 0.087 Uiso 1 1 calc GR . . . .
C61 C 1.03555(16) 0.46549(16) 0.39325(14) 0.0531(7) Uani 1 1 d . . . . .
H61A H 1.0822 0.4437 0.3871 0.080 Uiso 1 1 calc GR . . . .
H61B H 1.0253 0.4571 0.4422 0.080 Uiso 1 1 calc GR . . . .
H61C H 1.0362 0.5198 0.3836 0.080 Uiso 1 1 calc GR . . . .
C62 C 0.97906(15) 0.34368(15) 0.35790(16) 0.0545(7) Uani 1 1 d . . . . .
H62A H 0.9440 0.3177 0.3240 0.082 Uiso 1 1 calc GR . . . .
H62B H 0.9673 0.3356 0.4064 0.082 Uiso 1 1 calc GR . . . .
H62C H 1.0268 0.3236 0.3539 0.082 Uiso 1 1 calc GR . . . .
B1 B 0.64074(13) 0.65101(15) 0.11230(13) 0.0315(5) Uani 1 1 d . . . . .
B2 B 0.83404(13) 0.38102(14) 0.14528(12) 0.0292(5) Uani 1 1 d . . . . .
N1A N 0.6665(3) 0.7133(3) 0.1691(3) 0.0321(9) Uani 0.5 1 d . . P A 1
N2A N 0.8996(3) 0.3797(3) 0.1020(2) 0.0244(9) Uani 0.5 1 d . . P B 1
C66A C 0.6428(3) 0.7152(3) 0.2289(3) 0.0330(10) Uani 0.5 1 d . . P A 1
H66A H 0.6605 0.7470 0.2674 0.040 Uiso 0.5 1 calc R . P A 1
C67A C 0.8982(3) 0.3403(3) 0.0422(3) 0.0282(10) Uani 0.5 1 d . . P B 1
H67A H 0.9354 0.3398 0.0125 0.034 Uiso 0.5 1 calc R . P B 1
N1 N 0.6367(2) 0.6879(2) 0.1881(3) 0.0280(8) Uani 0.5 1 d . . P A 2
N2 N 0.8736(3) 0.3543(3) 0.0791(3) 0.0374(11) Uani 0.5 1 d . . P B 2
C66 C 0.6788(3) 0.7441(3) 0.2069(3) 0.0296(10) Uani 0.5 1 d . . P A 2
H66 H 0.6868 0.7646 0.2536 0.035 Uiso 0.5 1 calc R . P A 2
C67 C 0.9343(3) 0.3773(3) 0.0746(3) 0.0409(12) Uani 0.5 1 d . . P B 2
H67 H 0.9587 0.3709 0.0339 0.049 Uiso 0.5 1 calc R . P B 2
C55A C 1.1412(4) 0.5367(5) 0.1746(4) 0.0623(12) Uani 0.481(4) 1 d . U P C 1
C56A C 1.1286(3) 0.6167(4) 0.1977(4) 0.0688(15) Uani 0.481(4) 1 d . U P C 1
H56A H 1.0911 0.6399 0.1643 0.103 Uiso 0.481(4) 1 calc GR . P C 1
H56B H 1.1728 0.6458 0.1982 0.103 Uiso 0.481(4) 1 calc GR . P C 1
H56C H 1.1136 0.6164 0.2455 0.103 Uiso 0.481(4) 1 calc GR . P C 1
C57A C 1.1616(4) 0.5365(7) 0.1017(5) 0.084(3) Uani 0.481(4) 1 d . . P C 1
H57A H 1.1610 0.4846 0.0838 0.125 Uiso 0.481(4) 1 calc GR . P C 1
H57B H 1.2097 0.5576 0.1022 0.125 Uiso 0.481(4) 1 calc GR . P C 1
H57C H 1.1275 0.5671 0.0707 0.125 Uiso 0.481(4) 1 calc GR . P C 1
C58A C 1.2017(3) 0.5057(5) 0.2274(4) 0.0597(13) Uani 0.481(4) 1 d . U P C 1
H58A H 1.1876 0.5073 0.2756 0.090 Uiso 0.481(4) 1 calc GR . P C 1
H58B H 1.2447 0.5364 0.2257 0.090 Uiso 0.481(4) 1 calc GR . P C 1
H58C H 1.2118 0.4534 0.2149 0.090 Uiso 0.481(4) 1 calc GR . P C 1
C55 C 1.1428(3) 0.4949(4) 0.1554(3) 0.0525(11) Uani 0.519(4) 1 d . U P C 2
C56 C 1.1904(3) 0.4294(4) 0.1454(4) 0.0716(16) Uani 0.519(4) 1 d . U P C 2
H56D H 1.2055 0.4058 0.1916 0.107 Uiso 0.519(4) 1 calc GR . P C 2
H56E H 1.2326 0.4469 0.1245 0.107 Uiso 0.519(4) 1 calc GR . P C 2
H56F H 1.1644 0.3925 0.1136 0.107 Uiso 0.519(4) 1 calc GR . P C 2
C57 C 1.1318(4) 0.5411(5) 0.0876(5) 0.0644(16) Uani 0.519(4) 1 d . U P C 2
H57D H 1.1119 0.5088 0.0480 0.097 Uiso 0.519(4) 1 calc GR . P C 2
H57E H 1.1777 0.5617 0.0774 0.097 Uiso 0.519(4) 1 calc GR . P C 2
H57F H 1.0986 0.5826 0.0934 0.097 Uiso 0.519(4) 1 calc GR . P C 2
C58 C 1.1787(4) 0.5491(5) 0.2110(4) 0.0684(12) Uani 0.519(4) 1 d . U P C 2
H58D H 1.1452 0.5892 0.2199 0.103 Uiso 0.519(4) 1 calc GR . P C 2
H58E H 1.2210 0.5713 0.1936 0.103 Uiso 0.519(4) 1 calc GR . P C 2
H58F H 1.1932 0.5216 0.2554 0.103 Uiso 0.519(4) 1 calc GR . P C 2
O31 O 0.99148(12) 0.67717(18) 0.06989(13) 0.0924(8) Uani 1 1 d . . . . .
C63 C 0.93806(16) 0.66593(19) 0.09738(18) 0.0642(8) Uani 1 1 d . . . . .
C64 C 0.9396(3) 0.6643(4) 0.1760(2) 0.152(3) Uani 1 1 d . U . . .
H64A H 0.9267 0.6137 0.1910 0.229 Uiso 1 1 calc GR . . . .
H64B H 0.9054 0.7011 0.1905 0.229 Uiso 1 1 calc GR . . . .
H64C H 0.9878 0.6769 0.1983 0.229 Uiso 1 1 calc GR . . . .
C65 C 0.87053(19) 0.6560(3) 0.0568(2) 0.1036(15) Uani 1 1 d . U . . .
H65A H 0.8397 0.6990 0.0644 0.155 Uiso 1 1 calc GR . . . .
H65B H 0.8485 0.6095 0.0717 0.155 Uiso 1 1 calc GR . . . .
H65C H 0.8767 0.6525 0.0062 0.155 Uiso 1 1 calc GR . . . .

loop_
_atom_site_aniso_label
_atom_site_aniso_U_11
_atom_site_aniso_U_22
_atom_site_aniso_U_33
_atom_site_aniso_U_23
_atom_site_aniso_U_13
_atom_site_aniso_U_12
O1 0.0294(8) 0.0617(11) 0.0494(10) 0.0202(9) 0.0065(7) 0.0069(8)
O2 0.0322(9) 0.0450(10) 0.0576(11) 0.0204(8) 0.0017(7) 0.0025(7)
O3 0.0517(10) 0.0321(8) 0.0350(9) 0.0039(7) -0.0141(7) -0.0062(7)
O4 0.0337(8) 0.0334(8) 0.0433(9) 0.0075(7) -0.0095(7) -0.0043(7)
C1 0.0340(13) 0.0505(15) 0.0620(17) 0.0187(13) 0.0193(12) 0.0140(12)
C2 0.0311(13) 0.0424(15) 0.082(2) 0.0163(14) 0.0177(13) 0.0072(11)
C3 0.0372(14) 0.0408(15) 0.081(2) -0.0112(14) 0.0089(13) 0.0011(11)
C4 0.0414(15) 0.0589(17) 0.0692(19) -0.0187(15) 0.0195(13) -0.0049(13)
C5 0.0385(14) 0.0626(18) 0.0610(17) -0.0143(14) 0.0211(13) -0.0116(13)
C6 0.0357(13) 0.0556(16) 0.0547(16) -0.0010(13) 0.0151(11) 0.0034(12)
C7 0.0604(19) 0.102(3) 0.075(2) -0.046(2) 0.0288(17) -0.0163(19)
C8 0.090(3) 0.205(6) 0.074(3) -0.064(3) 0.027(2) -0.041(3)
C9 0.129(4) 0.113(4) 0.153(5) -0.070(3) 0.069(4) 0.007(3)
C10 0.071(2) 0.123(3) 0.062(2) -0.026(2) 0.0399(17) -0.018(2)
C11 0.0428(15) 0.084(2) 0.0513(16) -0.0085(15) 0.0141(12) -0.0009(15)
C12 0.0481(18) 0.104(3) 0.074(2) -0.003(2) -0.0025(15) 0.0209(18)
C13 0.066(2) 0.144(4) 0.078(2) -0.050(2) 0.0302(19) -0.048(2)
C14 0.0623(18) 0.070(2) 0.0453(16) -0.0020(14) 0.0102(13) 0.0067(15)
C15 0.0299(12) 0.0375(13) 0.0675(18) 0.0129(12) 0.0123(11) 0.0076(10)
C16 0.0411(14) 0.0463(15) 0.0642(18) 0.0185(13) 0.0260(13) 0.0140(12)
C17 0.0619(17) 0.0502(16) 0.0401(14) 0.0045(12) 0.0196(12) 0.0163(14)
C18 0.0603(17) 0.0460(15) 0.0412(14) -0.0018(12) 0.0158(12) 0.0027(13)
C19 0.0490(15) 0.0474(15) 0.0417(14) 0.0074(11) 0.0140(11) -0.0054(12)
C20 0.0378(13) 0.0439(14) 0.0488(15) 0.0077(12) 0.0077(11) 0.0044(11)
C21 0.076(2) 0.0604(19) 0.0519(17) -0.0066(14) 0.0042(15) -0.0117(16)
C22 0.117(3) 0.054(2) 0.079(2) 0.0046(17) -0.008(2) -0.022(2)
C23 0.073(2) 0.107(3) 0.081(2) -0.017(2) 0.0067(19) -0.037(2)
C24 0.120(3) 0.077(2) 0.056(2) -0.0096(18) -0.009(2) -0.006(2)
C25 0.0510(16) 0.0540(17) 0.0548(17) 0.0079(14) -0.0024(13) -0.0063(13)
C26 0.091(3) 0.099(3) 0.0462(17) 0.0175(17) -0.0011(16) -0.033(2)
C27 0.0561(19) 0.068(2) 0.086(2) 0.0274(18) -0.0135(16) 0.0023(16)
C28 0.067(2) 0.084(2) 0.0535(18) -0.0097(17) -0.0067(15) -0.0018(18)
C29 0.0281(11) 0.0320(11) 0.0232(10) 0.0023(9) 0.0025(8) -0.0003(9)
C30 0.0686(18) 0.0545(16) 0.0302(13) -0.0129(11) -0.0077(12) 0.0263(14)
C31 0.0642(17) 0.0552(16) 0.0305(12) -0.0077(12) -0.0144(11) 0.0253(14)
C32 0.0252(10) 0.0340(11) 0.0237(10) 0.0019(9) 0.0032(8) -0.0022(9)
C33 0.0630(17) 0.0501(15) 0.0272(12) -0.0094(11) -0.0064(11) 0.0200(13)
C34 0.0642(17) 0.0536(16) 0.0258(12) -0.0052(11) -0.0129(11) 0.0238(13)
C35 0.0430(14) 0.0319(12) 0.0456(14) -0.0051(11) -0.0103(11) 0.0016(10)
C36 0.0416(14) 0.0333(13) 0.0745(19) -0.0011(13) -0.0050(13) -0.0066(11)
C37 0.0644(19) 0.0519(17) 0.091(2) -0.0042(17) 0.0371(17) -0.0121(15)
C38 0.087(2) 0.064(2) 0.073(2) -0.0239(17) 0.0396(18) -0.0282(18)
C39 0.0652(18) 0.0631(18) 0.0532(17) -0.0217(14) 0.0157(14) -0.0310(15)
C40 0.0406(13) 0.0454(14) 0.0420(14) -0.0093(11) 0.0027(11) -0.0036(11)
C41 0.181(4) 0.114(3) 0.092(2) -0.041(2) 0.075(2) -0.035(3)
C42 0.208(4) 0.161(4) 0.124(3) -0.045(3) 0.109(3) -0.030(4)
C43 0.179(4) 0.097(3) 0.111(3) -0.058(2) 0.056(3) -0.019(3)
C44 0.222(4) 0.128(3) 0.063(2) -0.024(2) 0.046(3) -0.014(3)
C45 0.0410(14) 0.0599(16) 0.0345(13) -0.0008(12) 0.0001(10) -0.0012(12)
C46 0.0566(17) 0.0520(16) 0.0515(16) 0.0073(13) -0.0033(13) -0.0090(13)
C47 0.0648(19) 0.078(2) 0.0602(19) 0.0173(16) 0.0218(15) 0.0240(17)
C48 0.0431(16) 0.118(3) 0.0489(17) 0.0007(18) 0.0006(13) -0.0282(17)
C49 0.0293(12) 0.0287(12) 0.0505(14) 0.0002(10) -0.0040(10) 0.0025(9)
C50 0.0456(15) 0.0382(13) 0.0444(14) -0.0066(11) -0.0109(11) 0.0123(11)
C51 0.0498(16) 0.080(2) 0.0353(14) 0.0065(13) 0.0083(12) 0.0285(15)
C52 0.0306(13) 0.101(2) 0.0468(16) 0.0212(16) 0.0024(11) 0.0045(14)
C53 0.0346(13) 0.0645(17) 0.0400(14) 0.0077(12) -0.0060(10) -0.0114(12)
C54 0.0308(12) 0.0354(12) 0.0380(12) 0.0005(10) -0.0002(9) -0.0004(9)
C59 0.0388(13) 0.0431(14) 0.0399(13) 0.0093(11) 0.0019(10) -0.0006(11)
C60 0.0603(17) 0.079(2) 0.0363(14) 0.0136(14) 0.0117(12) 0.0185(15)
C61 0.0679(18) 0.0540(16) 0.0348(13) 0.0040(12) -0.0044(12) -0.0057(14)
C62 0.0433(15) 0.0519(16) 0.0648(18) 0.0211(14) -0.0082(13) -0.0081(12)
B1 0.0320(13) 0.0364(14) 0.0253(12) -0.0021(10) 0.0003(10) 0.0022(11)
B2 0.0287(12) 0.0350(13) 0.0245(12) 0.0014(10) 0.0061(9) -0.0005(10)
N1A 0.028(2) 0.034(3) 0.034(3) 0.005(2) 0.002(2) 0.0018(19)
N2A 0.023(2) 0.028(2) 0.023(2) -0.0010(18) 0.005(2) -0.0017(18)
C66A 0.030(3) 0.037(3) 0.030(3) -0.004(3) 0.000(2) 0.000(2)
C67A 0.029(2) 0.034(3) 0.024(2) -0.009(2) 0.012(2) -0.002(2)
N1 0.028(2) 0.033(2) 0.023(2) 0.001(2) 0.0026(19) 0.0023(19)
N2 0.040(3) 0.034(3) 0.036(3) 0.006(2) -0.001(3) 0.001(2)
C66 0.030(3) 0.032(3) 0.027(3) 0.000(2) 0.001(2) 0.004(2)
C67 0.045(3) 0.042(3) 0.036(3) 0.004(2) 0.008(3) 0.005(3)
C55A 0.037(2) 0.084(3) 0.063(3) 0.023(2) -0.002(2) -0.012(2)
C56A 0.051(3) 0.081(3) 0.071(3) 0.020(3) -0.004(2) -0.026(2)
C57A 0.042(5) 0.140(8) 0.067(5) 0.031(5) -0.002(4) -0.020(5)
C58A 0.035(2) 0.080(3) 0.063(3) 0.018(3) 0.001(2) -0.009(2)
C55 0.0307(18) 0.067(3) 0.061(2) 0.009(2) 0.0095(18) -0.008(2)
C56 0.040(3) 0.079(3) 0.099(4) 0.011(3) 0.019(3) 0.005(2)
C57 0.041(3) 0.081(3) 0.071(3) 0.026(3) 0.006(3) -0.014(3)
C58 0.049(2) 0.085(3) 0.071(3) 0.005(2) 0.008(2) -0.019(2)
O31 0.0551(13) 0.152(3) 0.0766(16) 0.0122(16) 0.0341(12) 0.0047(15)
C63 0.0528(17) 0.076(2) 0.071(2) 0.0053(17) 0.0347(15) 0.0032(15)
C64 0.121(4) 0.268(8) 0.077(3) -0.029(4) 0.050(3) -0.060(5)
C65 0.051(2) 0.160(4) 0.101(3) 0.030(3) 0.014(2) -0.009(2)

loop_
_atom_type_symbol
_atom_type_description
_atom_type_scat_dispersion_real
_atom_type_scat_dispersion_imag
_atom_type_scat_source
C C 0.0033 0.0016 'International Tables Vol C Tables 4.2.6.8 and 6.1.1.4'
H H 0.0000 0.0000 'International Tables Vol C Tables 4.2.6.8 and 6.1.1.4'
B B 0.0013 0.0007 'International Tables Vol C Tables 4.2.6.8 and 6.1.1.4'
N N 0.0061 0.0033 'International Tables Vol C Tables 4.2.6.8 and 6.1.1.4'
O O 0.0106 0.0060 'International Tables Vol C Tables 4.2.6.8 and 6.1.1.4'

loop_
_geom_angle_atom_site_label_1
_geom_angle_atom_site_label_2
_geom_angle_atom_site_label_3
_geom_angle
C1 O1 B1 113.7(2)
C15 O2 B1 111.84(19)
C35 O3 B2 114.57(18)
C49 O4 B2 110.99(17)
O1 C1 C2 117.4(2)
O1 C1 C6 122.5(3)
C6 C1 C2 120.0(2)
C1 C2 C66A 130.6(3)
C1 C2 N1 95.4(3)
C3 C2 C1 121.7(2)
C3 C2 C66A 106.8(3)
C3 C2 N1 142.8(3)
C2 C3 H3 119.9
C4 C3 C2 120.1(3)
C4 C3 H3 119.9
C3 C4 C5 116.7(3)
C3 C4 C7 121.2(3)
C5 C4 C7 121.9(2)
C4 C5 H5 117.2
C6 C5 C4 125.6(2)
C6 C5 H5 117.2
C1 C6 C11 120.8(2)
C5 C6 C1 115.8(3)
C5 C6 C11 123.3(2)
C4 C7 C8 110.4(3)
C4 C7 C10 111.6(3)
C9 C7 C4 107.8(4)
C9 C7 C8 109.7(4)
C9 C7 C10 110.5(3)
C10 C7 C8 106.9(4)
C7 C8 H8A 109.5
C7 C8 H8B 109.5
C7 C8 H8C 109.5
H8A C8 H8B 109.5
H8A C8 H8C 109.5
H8B C8 H8C 109.5
C7 C9 H9A 109.5
C7 C9 H9B 109.5
C7 C9 H9C 109.5
H9A C9 H9B 109.5
H9A C9 H9C 109.5
H9B C9 H9C 109.5
C7 C10 H10A 109.5
C7 C10 H10B 109.5
C7 C10 H10C 109.5
H10A C10 H10B 109.5
H10A C10 H10C 109.5
H10B C10 H10C 109.5
C6 C11 C12 109.0(3)
C6 C11 C13 111.8(2)
C6 C11 C14 110.4(2)
C13 C11 C12 108.8(3)
C13 C11 C14 107.0(3)
C14 C11 C12 110.0(2)
C11 C12 H12A 109.5
C11 C12 H12B 109.5
C11 C12 H12C 109.5
H12A C12 H12B 109.5
H12A C12 H12C 109.5
H12B C12 H12C 109.5
C11 C13 H13A 109.5
C11 C13 H13B 109.5
C11 C13 H13C 109.5
H13A C13 H13B 109.5
H13A C13 H13C 109.5
H13B C13 H13C 109.5
C11 C14 H14A 109.5
C11 C14 H14B 109.5
C11 C14 H14C 109.5
H14A C14 H14B 109.5
H14A C14 H14C 109.5
H14B C14 H14C 109.5
O2 C15 C16 117.9(2)
O2 C15 C20 122.1(3)
C16 C15 C20 120.0(2)
C15 C16 N1A 95.4(3)
C15 C16 C66 129.3(3)
C17 C16 C15 122.4(2)
C17 C16 N1A 142.2(3)
C17 C16 C66 107.0(3)
C16 C17 H17 120.4
C18 C17 C16 119.2(3)
C18 C17 H17 120.4
C17 C18 C19 117.7(3)
C17 C18 C21 122.3(3)
C19 C18 C21 120.0(2)
C18 C19 H19 117.4
C20 C19 C18 125.1(2)
C20 C19 H19 117.4
C15 C20 C25 121.2(2)
C19 C20 C15 115.4(2)
C19 C20 C25 123.4(2)
C18 C21 C22 108.6(3)
C18 C21 C24 112.6(3)
C23 C21 C18 109.4(3)
C23 C21 C22 111.2(3)
C23 C21 C24 107.6(3)
C24 C21 C22 107.4(3)
C21 C22 H22A 109.5
C21 C22 H22B 109.5
C21 C22 H22C 109.5
H22A C22 H22B 109.5
H22A C22 H22C 109.5
H22B C22 H22C 109.5
C21 C23 H23A 109.5
C21 C23 H23B 109.5
C21 C23 H23C 109.5
H23A C23 H23B 109.5
H23A C23 H23C 109.5
H23B C23 H23C 109.5
C21 C24 H24A 109.5
C21 C24 H24B 109.5
C21 C24 H24C 109.5
H24A C24 H24B 109.5
H24A C24 H24C 109.5
H24B C24 H24C 109.5
C20 C25 C26 111.8(2)
C20 C25 C27 109.6(3)
C20 C25 C28 110.0(2)
C26 C25 C27 107.4(3)
C28 C25 C26 108.4(3)
C28 C25 C27 109.6(3)
C25 C26 H26A 109.5
C25 C26 H26B 109.5
C25 C26 H26C 109.5
H26A C26 H26B 109.5
H26A C26 H26C 109.5
H26B C26 H26C 109.5
C25 C27 H27A 109.5
C25 C27 H27B 109.5
C25 C27 H27C 109.5
H27A C27 H27B 109.5
H27A C27 H27C 109.5
H27B C27 H27C 109.5
C25 C28 H28A 109.5
C25 C28 H28B 109.5
C25 C28 H28C 109.5
H28A C28 H28B 109.5
H28A C28 H28C 109.5
H28B C28 H28C 109.5
C30 C29 C34 115.4(2)
C30 C29 B1 123.2(2)
C34 C29 B1 121.30(19)
C29 C30 H30 118.9
C29 C30 C31 122.3(2)
C31 C30 H30 118.9
C30 C31 H31 118.9
C32 C31 C30 122.2(2)
C32 C31 H31 118.9
C31 C32 C33 115.2(2)
C31 C32 B2 121.45(19)
C33 C32 B2 123.1(2)
C32 C33 H33 118.9
C34 C33 C32 122.2(2)
C34 C33 H33 118.9
C29 C34 H34 118.7
C33 C34 C29 122.6(2)
C33 C34 H34 118.7
O3 C35 C36 117.4(2)
O3 C35 C40 122.8(2)
C36 C35 C40 119.8(2)
C35 C36 C67A 131.0(3)
C35 C36 N2 95.6(3)
C37 C36 C35 122.2(2)
C37 C36 C67A 106.3(3)
C37 C36 N2 142.2(3)
C36 C37 H37 120.2
C38 C37 C36 119.5(3)
C38 C37 H37 120.2
C37 C38 C39 117.3(3)
C37 C38 C41 122.3(3)
C39 C38 C41 120.4(3)
C38 C39 H39 117.1
C40 C39 C38 125.7(3)
C40 C39 H39 117.1
C35 C40 C45 122.1(2)
C39 C40 C35 115.3(2)
C39 C40 C45 122.5(2)
C38 C41 C43 109.8(4)
C38 C41 C44 107.0(4)
C42 C41 C38 113.9(4)
C42 C41 C43 107.6(5)
C42 C41 C44 108.0(5)
C44 C41 C43 110.5(5)
C41 C42 H42A 109.5
C41 C42 H42B 109.5
C41 C42 H42C 109.5
H42A C42 H42B 109.5
H42A C42 H42C 109.5
H42B C42 H42C 109.5
C41 C43 H43A 109.5
C41 C43 H43B 109.5
C41 C43 H43C 109.5
H43A C43 H43B 109.5
H43A C43 H43C 109.5
H43B C43 H43C 109.5
C41 C44 H44A 109.5
C41 C44 H44B 109.5
C41 C44 H44C 109.5
H44A C44 H44B 109.5
H44A C44 H44C 109.5
H44B C44 H44C 109.5
C40 C45 C46 109.8(2)
C40 C45 C47 110.1(2)
C40 C45 C48 112.0(2)
C46 C45 C48 107.1(2)
C47 C45 C46 109.4(2)
C47 C45 C48 108.3(3)
C45 C46 H46A 109.5
C45 C46 H46B 109.5
C45 C46 H46C 109.5
H46A C46 H46B 109.5
H46A C46 H46C 109.5
H46B C46 H46C 109.5
C45 C47 H47A 109.5
C45 C47 H47B 109.5
C45 C47 H47C 109.5
H47A C47 H47B 109.5
H47A C47 H47C 109.5
H47B C47 H47C 109.5
C45 C48 H48A 109.5
C45 C48 H48B 109.5
C45 C48 H48C 109.5
H48A C48 H48B 109.5
H48A C48 H48C 109.5
H48B C48 H48C 109.5
O4 C49 C50 116.0(2)
O4 C49 C54 124.2(2)
C50 C49 C54 119.8(2)
C49 C50 N2A 97.2(3)
C49 C50 C67 130.3(4)
C51 C50 C49 122.7(2)
C51 C50 N2A 140.1(3)
C51 C50 C67 105.9(4)
C50 C51 H51 120.5
C50 C51 C52 119.1(2)
C52 C51 H51 120.5
C51 C52 C53 117.8(3)
C51 C52 C55A 129.5(3)
C51 C52 C55 112.3(3)
C53 C52 C55A 111.2(4)
C53 C52 C55 128.5(3)
C52 C53 H53 117.3
C54 C53 C52 125.3(2)
C54 C53 H53 117.3
C49 C54 C59 122.6(2)
C53 C54 C49 115.3(2)
C53 C54 C59 122.1(2)
C54 C59 C61 111.8(2)
C60 C59 C54 111.45(19)
C60 C59 C61 108.3(2)
C60 C59 C62 109.4(2)
C62 C59 C54 108.1(2)
C62 C59 C61 107.7(2)
C59 C60 H60A 109.5
C59 C60 H60B 109.5
C59 C60 H60C 109.5
H60A C60 H60B 109.5
H60A C60 H60C 109.5
H60B C60 H60C 109.5
C59 C61 H61A 109.5
C59 C61 H61B 109.5
C59 C61 H61C 109.5
H61A C61 H61B 109.5
H61A C61 H61C 109.5
H61B C61 H61C 109.5
C59 C62 H62A 109.5
C59 C62 H62B 109.5
C59 C62 H62C 109.5
H62A C62 H62B 109.5
H62A C62 H62C 109.5
H62B C62 H62C 109.5
O1 B1 O2 110.57(18)
O1 B1 C29 112.56(19)
O1 B1 N1A 117.9(3)
O1 B1 N1 90.8(2)
O2 B1 C29 114.83(19)
O2 B1 N1A 91.4(2)
O2 B1 N1 115.7(2)
N1A B1 C29 108.1(2)
N1 B1 C29 110.0(2)
O3 B2 O4 111.45(18)
O3 B2 C32 111.89(18)
O3 B2 N2A 116.1(3)
O3 B2 N2 90.8(3)
O4 B2 C32 113.03(18)
O4 B2 N2A 91.9(2)
O4 B2 N2 113.2(3)
C32 B2 N2 114.5(2)
N2A B2 C32 111.1(2)
C16 N1A B1 115.7(3)
C66A N1A C16 122.9(7)
C66A N1A B1 121.1(7)
C50 N2A B2 114.1(3)
C67A N2A C50 124.0(5)
C67A N2A B2 121.3(5)
C2 C66A H66A 124.9
N1A C66A C2 110.1(7)
N1A C66A H66A 124.9
C36 C67A H67A 124.7
N2A C67A C36 110.6(5)
N2A C67A H67A 124.7
C2 N1 B1 118.3(3)
C66 N1 C2 123.5(6)
C66 N1 B1 118.1(6)
C36 N2 B2 115.8(4)
C67 N2 C36 125.4(7)
C67 N2 B2 118.7(7)
C16 C66 H66 124.9
N1 C66 C16 110.1(6)
N1 C66 H66 124.9
C50 C67 H67 124.2
N2 C67 C50 111.6(7)
N2 C67 H67 124.2
C56A C55A C52 116.0(6)
C56A C55A C58A 106.3(7)
C57A C55A C52 108.6(7)
C57A C55A C56A 109.9(8)
C57A C55A C58A 110.7(7)
C58A C55A C52 105.2(5)
C55A C56A H56A 109.5
C55A C56A H56B 109.5
C55A C56A H56C 109.5
H56A C56A H56B 109.5
H56A C56A H56C 109.5
H56B C56A H56C 109.5
C55A C57A H57A 109.5
C55A C57A H57B 109.5
C55A C57A H57C 109.5
H57A C57A H57B 109.5
H57A C57A H57C 109.5
H57B C57A H57C 109.5
C55A C58A H58A 109.5
C55A C58A H58B 109.5
C55A C58A H58C 109.5
H58A C58A H58B 109.5
H58A C58A H58C 109.5
H58B C58A H58C 109.5
C52 C55 C56 115.7(5)
C52 C55 C57 109.3(5)
C52 C55 C58 106.6(5)
C56 C55 C57 109.6(6)
C56 C55 C58 110.7(5)
C57 C55 C58 104.5(6)
C55 C56 H56D 109.5
C55 C56 H56E 109.5
C55 C56 H56F 109.5
H56D C56 H56E 109.5
H56D C56 H56F 109.5
H56E C56 H56F 109.5
C55 C57 H57D 109.5
C55 C57 H57E 109.5
C55 C57 H57F 109.5
H57D C57 H57E 109.5
H57D C57 H57F 109.5
H57E C57 H57F 109.5
C55 C58 H58D 109.5
C55 C58 H58E 109.5
C55 C58 H58F 109.5
H58D C58 H58E 109.5
H58D C58 H58F 109.5
H58E C58 H58F 109.5
O31 C63 C64 121.3(4)
O31 C63 C65 122.0(3)
C65 C63 C64 116.7(3)
C63 C64 H64A 109.5
C63 C64 H64B 109.5
C63 C64 H64C 109.5
H64A C64 H64B 109.5
H64A C64 H64C 109.5
H64B C64 H64C 109.5
C63 C65 H65A 109.5
C63 C65 H65B 109.5
C63 C65 H65C 109.5
H65A C65 H65B 109.5
H65A C65 H65C 109.5
H65B C65 H65C 109.5

loop_
_geom_bond_atom_site_label_1
_geom_bond_atom_site_label_2
_geom_bond_distance
O1 C1 1.343(3)
O1 B1 1.451(3)
O2 C15 1.346(3)
O2 B1 1.455(3)
O3 C35 1.346(3)
O3 B2 1.460(3)
O4 C49 1.352(3)
O4 B2 1.471(3)
C1 C2 1.396(4)
C1 C6 1.388(4)
C2 C3 1.374(4)
C2 C66A 1.482(7)
C2 N1 1.437(6)
C3 H3 0.9500
C3 C4 1.372(4)
C4 C5 1.392(4)
C4 C7 1.524(4)
C5 H5 0.9500
C5 C6 1.380(4)
C6 C11 1.512(4)
C7 C8 1.532(6)
C7 C9 1.514(6)
C7 C10 1.529(5)
C8 H8A 0.9800
C8 H8B 0.9800
C8 H8C 0.9800
C9 H9A 0.9800
C9 H9B 0.9800
C9 H9C 0.9800
C10 H10A 0.9800
C10 H10B 0.9800
C10 H10C 0.9800
C11 C12 1.539(5)
C11 C13 1.523(4)
C11 C14 1.526(4)
C12 H12A 0.9800
C12 H12B 0.9800
C12 H12C 0.9800
C13 H13A 0.9800
C13 H13B 0.9800
C13 H13C 0.9800
C14 H14A 0.9800
C14 H14B 0.9800
C14 H14C 0.9800
C15 C16 1.388(4)
C15 C20 1.397(3)
C16 C17 1.378(4)
C16 N1A 1.454(7)
C16 C66 1.474(7)
C17 H17 0.9500
C17 C18 1.366(4)
C18 C19 1.395(4)
C18 C21 1.516(4)
C19 H19 0.9500
C19 C20 1.383(4)
C20 C25 1.514(4)
C21 C22 1.533(5)
C21 C23 1.514(5)
C21 C24 1.527(4)
C22 H22A 0.9800
C22 H22B 0.9800
C22 H22C 0.9800
C23 H23A 0.9800
C23 H23B 0.9800
C23 H23C 0.9800
C24 H24A 0.9800
C24 H24B 0.9800
C24 H24C 0.9800
C25 C26 1.524(4)
C25 C27 1.534(4)
C25 C28 1.520(4)
C26 H26A 0.9800
C26 H26B 0.9800
C26 H26C 0.9800
C27 H27A 0.9800
C27 H27B 0.9800
C27 H27C 0.9800
C28 H28A 0.9800
C28 H28B 0.9800
C28 H28C 0.9800
C29 C30 1.368(3)
C29 C34 1.370(3)
C29 B1 1.591(3)
C30 H30 0.9500
C30 C31 1.379(4)
C31 H31 0.9500
C31 C32 1.370(3)
C32 C33 1.379(3)
C32 B2 1.593(3)
C33 H33 0.9500
C33 C34 1.368(3)
C34 H34 0.9500
C35 C36 1.391(4)
C35 C40 1.401(3)
C36 C37 1.370(4)
C36 C67A 1.430(6)
C36 N2 1.513(7)
C37 H37 0.9500
C37 C38 1.366(4)
C38 C39 1.391(4)
C38 C41 1.504(5)
C39 H39 0.9500
C39 C40 1.370(4)
C40 C45 1.517(4)
C41 C42 1.502(7)
C41 C43 1.531(7)
C41 C44 1.523(8)
C42 H42A 0.9800
C42 H42B 0.9800
C42 H42C 0.9800
C43 H43A 0.9800
C43 H43B 0.9800
C43 H43C 0.9800
C44 H44A 0.9800
C44 H44B 0.9800
C44 H44C 0.9800
C45 C46 1.522(4)
C45 C47 1.521(4)
C45 C48 1.530(4)
C46 H46A 0.9800
C46 H46B 0.9800
C46 H46C 0.9800
C47 H47A 0.9800
C47 H47B 0.9800
C47 H47C 0.9800
C48 H48A 0.9800
C48 H48B 0.9800
C48 H48C 0.9800
C49 C50 1.391(4)
C49 C54 1.393(3)
C50 C51 1.365(4)
C50 N2A 1.462(6)
C50 C67 1.434(7)
C51 H51 0.9500
C51 C52 1.367(4)
C52 C53 1.385(4)
C52 C55A 1.691(8)
C52 C55 1.478(6)
C53 H53 0.9500
C53 C54 1.383(3)
C54 C59 1.528(3)
C59 C60 1.523(4)
C59 C61 1.529(4)
C59 C62 1.524(4)
C60 H60A 0.9800
C60 H60B 0.9800
C60 H60C 0.9800
C61 H61A 0.9800
C61 H61B 0.9800
C61 H61C 0.9800
C62 H62A 0.9800
C62 H62B 0.9800
C62 H62C 0.9800
B1 N1A 1.576(7)
B1 N1 1.587(6)
B2 N2A 1.563(6)
B2 N2 1.604(7)
N1A C66A 1.266(7)
N2A C67A 1.327(7)
C66A H66A 0.9500
C67A H67A 0.9500
N1 C66 1.297(7)
N2 C67 1.228(8)
C66 H66 0.9500
C67 H67 0.9500
C55A C56A 1.512(12)
C55A C57A 1.476(12)
C55A C58A 1.527(10)
C56A H56A 0.9800
C56A H56B 0.9800
C56A H56C 0.9800
C57A H57A 0.9800
C57A H57B 0.9800
C57A H57C 0.9800
C58A H58A 0.9800
C58A H58B 0.9800
C58A H58C 0.9800
C55 C56 1.495(9)
C55 C57 1.516(10)
C55 C58 1.522(10)
C56 H56D 0.9800
C56 H56E 0.9800
C56 H56F 0.9800
C57 H57D 0.9800
C57 H57E 0.9800
C57 H57F 0.9800
C58 H58D 0.9800
C58 H58E 0.9800
C58 H58F 0.9800
O31 C63 1.204(3)
C63 C64 1.485(5)
C63 C65 1.417(5)
C64 H64A 0.9800
C64 H64B 0.9800
C64 H64C 0.9800
C65 H65A 0.9800
C65 H65B 0.9800
C65 H65C 0.9800

loop_
_geom_torsion_atom_site_label_1
_geom_torsion_atom_site_label_2
_geom_torsion_atom_site_label_3
_geom_torsion_atom_site_label_4
_geom_torsion
O1 C1 C2 C3 175.0(2)
O1 C1 C2 C66A 7.2(4)
O1 C1 C2 N1 -2.0(3)
O1 C1 C6 C5 -176.3(2)
O1 C1 C6 C11 1.8(4)
O1 B1 N1A C16 -142.2(3)
O1 B1 N1A C66A 31.6(5)
O1 B1 N1 C2 19.6(3)
O1 B1 N1 C66 -156.2(3)
O2 C15 C16 C17 178.3(2)
O2 C15 C16 N1A -2.9(3)
O2 C15 C16 C66 -16.7(4)
O2 C15 C20 C19 -177.5(2)
O2 C15 C20 C25 3.8(4)
O2 B1 N1A C16 -28.0(3)
O2 B1 N1A C66A 145.8(4)
O2 B1 N1 C2 132.9(3)
O2 B1 N1 C66 -42.8(4)
O3 C35 C36 C37 173.4(3)
O3 C35 C36 C67A 2.4(5)
O3 C35 C36 N2 -5.9(3)
O3 C35 C40 C39 -174.3(2)
O3 C35 C40 C45 6.1(4)
O3 B2 N2A C50 -144.8(3)
O3 B2 N2A C67A 26.6(5)
O3 B2 N2 C36 20.1(3)
O3 B2 N2 C67 -157.2(4)
O4 C49 C50 C51 179.9(2)
O4 C49 C50 N2A 0.5(3)
O4 C49 C50 C67 -14.1(4)
O4 C49 C54 C53 -178.9(2)
O4 C49 C54 C59 4.5(3)
O4 B2 N2A C50 -29.7(3)
O4 B2 N2A C67A 141.6(4)
O4 B2 N2 C36 133.9(3)
O4 B2 N2 C67 -43.4(5)
C1 O1 B1 O2 -137.1(2)
C1 O1 B1 C29 93.0(2)
C1 O1 B1 N1A -34.0(3)
C1 O1 B1 N1 -19.1(3)
C1 C2 C3 C4 2.3(4)
C1 C2 C66A N1A -11.1(6)
C1 C2 N1 B1 -12.1(3)
C1 C2 N1 C66 163.4(4)
C1 C6 C11 C12 -60.9(3)
C1 C6 C11 C13 178.9(3)
C1 C6 C11 C14 60.0(4)
C2 C1 C6 C5 1.6(4)
C2 C1 C6 C11 179.7(2)
C2 C3 C4 C5 -0.3(4)
C2 C3 C4 C7 -175.6(3)
C2 N1 C66 C16 -164.1(3)
C3 C2 C66A N1A 179.8(3)
C3 C2 N1 B1 172.1(3)
C3 C2 N1 C66 -12.4(7)
C3 C4 C5 C6 -1.1(5)
C3 C4 C7 C8 -44.6(5)
C3 C4 C7 C9 75.2(4)
C3 C4 C7 C10 -163.3(3)
C4 C5 C6 C1 0.4(4)
C4 C5 C6 C11 -177.6(3)
C5 C4 C7 C8 140.3(4)
C5 C4 C7 C9 -99.9(4)
C5 C4 C7 C10 21.7(5)
C5 C6 C11 C12 117.0(3)
C5 C6 C11 C13 -3.3(4)
C5 C6 C11 C14 -122.2(3)
C6 C1 C2 C3 -3.0(4)
C6 C1 C2 C66A -170.8(3)
C6 C1 C2 N1 180.0(3)
C7 C4 C5 C6 174.2(3)
C15 O2 B1 O1 144.53(19)
C15 O2 B1 C29 -86.8(2)
C15 O2 B1 N1A 24.0(3)
C15 O2 B1 N1 43.1(3)
C15 C16 C17 C18 -0.3(4)
C15 C16 N1A B1 20.4(3)
C15 C16 N1A C66A -153.3(4)
C15 C16 C66 N1 18.4(5)
C15 C20 C25 C26 175.9(3)
C15 C20 C25 C27 56.9(3)
C15 C20 C25 C28 -63.7(3)
C16 C15 C20 C19 5.1(3)
C16 C15 C20 C25 -173.6(2)
C16 C17 C18 C19 3.6(4)
C16 C17 C18 C21 -178.6(3)
C16 N1A C66A C2 164.8(3)
C17 C16 N1A B1 -161.2(3)
C17 C16 N1A C66A 25.1(7)
C17 C16 C66 N1 -174.8(3)
C17 C18 C19 C20 -2.6(4)
C17 C18 C21 C22 -114.3(3)
C17 C18 C21 C23 124.2(3)
C17 C18 C21 C24 4.6(4)
C18 C19 C20 C15 -1.8(4)
C18 C19 C20 C25 176.8(3)
C19 C18 C21 C22 63.5(4)
C19 C18 C21 C23 -58.0(4)
C19 C18 C21 C24 -177.6(3)
C19 C20 C25 C26 -2.7(4)
C19 C20 C25 C27 -121.7(3)
C19 C20 C25 C28 117.8(3)
C20 C15 C16 C17 -4.3(4)
C20 C15 C16 N1A 174.6(3)
C20 C15 C16 C66 160.8(3)
C21 C18 C19 C20 179.5(3)
C29 C30 C31 C32 -1.5(5)
C29 B1 N1A C16 88.7(3)
C29 B1 N1A C66A -97.5(4)
C29 B1 N1 C2 -94.9(3)
C29 B1 N1 C66 89.4(4)
C30 C29 C34 C33 3.5(4)
C30 C29 B1 O1 -108.8(3)
C30 C29 B1 O2 123.5(3)
C30 C29 B1 N1A 23.1(4)
C30 C29 B1 N1 -9.2(4)
C30 C31 C32 C33 4.0(4)
C30 C31 C32 B2 -170.6(3)
C31 C32 C33 C34 -2.9(4)
C31 C32 B2 O3 117.6(2)
C31 C32 B2 O4 -9.2(3)
C31 C32 B2 N2A -110.9(3)
C31 C32 B2 N2 -140.9(3)
C32 C33 C34 C29 -0.9(5)
C32 B2 N2A C50 85.9(3)
C32 B2 N2A C67A -102.8(4)
C32 B2 N2 C36 -94.5(3)
C32 B2 N2 C67 88.2(5)
C33 C32 B2 O3 -56.6(3)
C33 C32 B2 O4 176.6(2)
C33 C32 B2 N2A 74.9(3)
C33 C32 B2 N2 45.0(4)
C34 C29 C30 C31 -2.3(4)
C34 C29 B1 O1 67.3(3)
C34 C29 B1 O2 -60.4(3)
C34 C29 B1 N1A -160.7(3)
C34 C29 B1 N1 167.0(3)
C35 O3 B2 O4 -138.48(19)
C35 O3 B2 C32 93.9(2)
C35 O3 B2 N2A -35.1(3)
C35 O3 B2 N2 -23.0(3)
C35 C36 C37 C38 1.7(5)
C35 C36 C67A N2A -11.9(6)
C35 C36 N2 B2 -10.4(3)
C35 C36 N2 C67 166.7(5)
C35 C40 C45 C46 -64.4(3)
C35 C40 C45 C47 56.2(3)
C35 C40 C45 C48 176.8(3)
C36 C35 C40 C39 3.6(4)
C36 C35 C40 C45 -176.0(2)
C36 C37 C38 C39 2.1(5)
C36 C37 C38 C41 -176.5(4)
C36 N2 C67 C50 -166.8(4)
C37 C36 C67A N2A 176.0(3)
C37 C36 N2 B2 170.7(4)
C37 C36 N2 C67 -12.2(8)
C37 C38 C39 C40 -3.2(6)
C37 C38 C41 C42 2.4(8)
C37 C38 C41 C43 123.1(5)
C37 C38 C41 C44 -116.9(5)
C38 C39 C40 C35 0.2(5)
C38 C39 C40 C45 179.8(3)
C39 C38 C41 C42 -176.2(5)
C39 C38 C41 C43 -55.5(7)
C39 C38 C41 C44 64.5(6)
C39 C40 C45 C46 116.1(3)
C39 C40 C45 C47 -123.4(3)
C39 C40 C45 C48 -2.8(4)
C40 C35 C36 C37 -4.7(4)
C40 C35 C36 C67A -175.7(3)
C40 C35 C36 N2 176.1(3)
C41 C38 C39 C40 175.5(4)
C49 O4 B2 O3 147.30(18)
C49 O4 B2 C32 -85.7(2)
C49 O4 B2 N2A 28.3(3)
C49 O4 B2 N2 46.6(3)
C49 C50 C51 C52 -0.7(4)
C49 C50 N2A B2 19.8(3)
C49 C50 N2A C67A -151.3(4)
C49 C50 C67 N2 19.8(6)
C49 C54 C59 C60 -55.6(3)
C49 C54 C59 C61 -177.0(2)
C49 C54 C59 C62 64.7(3)
C50 C49 C54 C53 3.8(3)
C50 C49 C54 C59 -172.9(2)
C50 C51 C52 C53 2.2(4)
C50 C51 C52 C55A -162.2(5)
C50 C51 C52 C55 169.9(4)
C50 N2A C67A C36 166.8(3)
C51 C50 N2A B2 -159.4(3)
C51 C50 N2A C67A 29.5(7)
C51 C50 C67 N2 -172.4(4)
C51 C52 C53 C54 -0.8(5)
C51 C52 C55A C56A 106.1(6)
C51 C52 C55A C57A -18.3(9)
C51 C52 C55A C58A -136.8(5)
C51 C52 C55 C56 -74.4(6)
C51 C52 C55 C57 49.7(7)
C51 C52 C55 C58 162.0(5)
C52 C53 C54 C49 -2.3(4)
C52 C53 C54 C59 174.4(3)
C53 C52 C55A C56A -59.1(6)
C53 C52 C55A C57A 176.5(6)
C53 C52 C55A C58A 58.0(7)
C53 C52 C55 C56 91.6(7)
C53 C52 C55 C57 -144.3(6)
C53 C52 C55 C58 -31.9(8)
C53 C54 C59 C60 128.0(3)
C53 C54 C59 C61 6.6(3)
C53 C54 C59 C62 -111.7(3)
C54 C49 C50 C51 -2.5(4)
C54 C49 C50 N2A 178.1(2)
C54 C49 C50 C67 163.5(3)
B1 O1 C1 C2 16.3(3)
B1 O1 C1 C6 -165.7(2)
B1 O2 C15 C16 -16.3(3)
B1 O2 C15 C20 166.2(2)
B1 C29 C30 C31 174.0(3)
B1 C29 C34 C33 -173.0(3)
B1 N1A C66A C2 -8.5(5)
B1 N1 C66 C16 11.4(5)
B2 O3 C35 C36 22.0(3)
B2 O3 C35 C40 -160.0(2)
B2 O4 C49 C50 -21.5(3)
B2 O4 C49 C54 161.1(2)
B2 C32 C33 C34 171.6(2)
B2 N2A C67A C36 -3.6(5)
B2 N2 C67 C50 10.2(6)
N1A C16 C17 C18 -178.4(4)
N2A C50 C51 C52 178.4(4)
C66A C2 C3 C4 172.6(3)
C67A C36 C37 C38 174.6(3)
N1 C2 C3 C4 177.3(4)
N2 C36 C37 C38 -179.6(4)
C66 C16 C17 C18 -168.3(3)
C67 C50 C51 C52 -169.6(3)
C55A C52 C53 C54 166.4(4)
C55 C52 C53 C54 -166.1(4)
